data_4087316
loop_
_publ_author_name
'Aldrich, Kelly E.'
'Billow, Brennan S.'
'Holmes, Daniel'
'Bemowski, Ross D.'
'Odom, Aaron L.'

_publ_section_title
;
 Weakly Coordinating yet Ion Paired: Anion Effects on an Internal
 Rearrangement
;
_journal_issue 7
_journal_name_full Organometallics
_journal_page_first 1227
_journal_paper_doi 10.1021/acs.organomet.6b00839
_journal_volume 36
_journal_year 2017
_chemical_formula_moiety 'F6 Sb, C20 H39 Cr N3 P'
_chemical_formula_sum 'C20 H39 Cr F6 N3 P Sb'
_chemical_formula_weight 640.26
_chemical_name_systematic
;
 ?
;
_space_group_crystal_system orthorhombic
_space_group_IT_number 33
_space_group_name_Hall 'P -2ac -2n'
_space_group_name_H-M_alt 'P n 21 a'
_symmetry_space_group_name_Hall 'P -2ac -2n'
_symmetry_space_group_name_H-M 'P n 21 a'
_atom_sites_solution_hydrogens geom
_atom_sites_solution_primary direct
_audit_creation_date 2016-10-14
_audit_creation_method
;
Olex2 1.2
(compiled 2016.09.09 svn.r3337 for OlexSys, GUI svn.r5227)
;
_cell_angle_alpha 90
_cell_angle_beta 90
_cell_angle_gamma 90
_cell_formula_units_Z 4
_cell_length_a 9.733(2)
_cell_length_b 10.254(2)
_cell_length_c 27.719(6)
_cell_measurement_reflns_used 9177
_cell_measurement_temperature 173(2)
_cell_measurement_theta_max 21.599
_cell_measurement_theta_min 2.118
_cell_volume 2766.4(10)
_computing_cell_refinement 'SAINT v8.27A (Bruker, 2012)'
_computing_data_reduction 'SAINT v8.27A (Bruker, 2012)'
_computing_molecular_graphics 'Olex2 (Dolomanov et al., 2009)'
_computing_publication_material 'Olex2 (Dolomanov et al., 2009)'
_computing_structure_refinement 'XL (Sheldrick, 2008)'
_computing_structure_solution 'ShelXS (Sheldrick, 2008)'
_diffrn_ambient_temperature 173.15
_diffrn_detector_area_resol_mean 8
_diffrn_measured_fraction_theta_full 0.929
_diffrn_measured_fraction_theta_max 0.994
_diffrn_measurement_device_type 'Bruker APEX-II CCD'
_diffrn_measurement_method '\f and \w scans'
_diffrn_radiation_monochromator graphite
_diffrn_radiation_type MoK\a
_diffrn_radiation_wavelength 0.71073
_diffrn_reflns_av_R_equivalents 0.0930
_diffrn_reflns_av_unetI/netI 0.0517
_diffrn_reflns_Laue_measured_fraction_full 0.929
_diffrn_reflns_Laue_measured_fraction_max 0.994
_diffrn_reflns_limit_h_max 11
_diffrn_reflns_limit_h_min -11
_diffrn_reflns_limit_k_max 11
_diffrn_reflns_limit_k_min -11
_diffrn_reflns_limit_l_max 32
_diffrn_reflns_limit_l_min -32
_diffrn_reflns_number 40057
_diffrn_reflns_point_group_measured_fraction_full 0.928
_diffrn_reflns_point_group_measured_fraction_max 0.994
_diffrn_reflns_theta_full 25.242
_diffrn_reflns_theta_max 24.622
_diffrn_reflns_theta_min 2.118
_diffrn_source 'sealed tube'
_diffrn_standards_number 0
_exptl_absorpt_coefficient_mu 1.480
_exptl_absorpt_correction_T_max 0.7452
_exptl_absorpt_correction_T_min 0.6858
_exptl_absorpt_correction_type multi-scan
_exptl_absorpt_process_details
;
SADABS-2008/1 (Bruker,2008) was used for absorption correction.
wR2(int) was 0.0838 before and 0.0713 after correction.
The Ratio of minimum to maximum transmission is 0.9203.
The \l/2 correction factor is 0.0015.
;
_exptl_crystal_colour yellow
_exptl_crystal_colour_primary yellow
_exptl_crystal_density_diffrn 1.537
_exptl_crystal_description needle
_exptl_crystal_F_000 1296
_exptl_crystal_size_max 0.272
_exptl_crystal_size_mid 0.105
_exptl_crystal_size_min 0.074
_refine_diff_density_max 0.551
_refine_diff_density_min -0.648
_refine_diff_density_rms 0.081
_refine_ls_abs_structure_details
;
 Refined as an inversion twin.
;
_refine_ls_abs_structure_Flack 0.36(4)
_refine_ls_extinction_method none
_refine_ls_goodness_of_fit_ref 1.042
_refine_ls_hydrogen_treatment constr
_refine_ls_matrix_type full
_refine_ls_number_parameters 300
_refine_ls_number_reflns 4620
_refine_ls_number_restraints 1
_refine_ls_restrained_S_all 1.041
_refine_ls_R_factor_all 0.0623
_refine_ls_R_factor_gt 0.0390
_refine_ls_shift/su_max 0.001
_refine_ls_shift/su_mean 0.000
_refine_ls_structure_factor_coef Fsqd
_refine_ls_weighting_details 'w=1/[\s^2^(Fo^2^)+(0.0176P)^2^+3.3125P] where P=(Fo^2^+2Fc^2^)/3'
_refine_ls_weighting_scheme calc
_refine_ls_wR_factor_gt 0.0657
_refine_ls_wR_factor_ref 0.0740
_reflns_Friedel_coverage 0.883
_reflns_Friedel_fraction_full 0.927
_reflns_Friedel_fraction_max 0.994
_reflns_number_gt 3548
_reflns_number_total 4620
_reflns_threshold_expression 'I > 2\s(I)'
_cod_data_source_file om6b00839_si_002.cif
_cod_data_source_block bsb-ii-32
_cod_depositor_comments
;

2020-09-02
Z value and formula fixed to values more according to usual
chemical conventions.                 miguel
;
_cod_original_formula_weight 320.13
_cod_original_formula_moiety '0.5(F6 Sb), 0.5(C20 H39 Cr N3 P)'
_cod_original_formula_units_Z 8
_cod_original_cell_volume 2766.3(10)
_cod_original_formula_sum 'C10 H19.50 Cr0.50 F3 N1.50 P0.50 Sb0.50'
_cod_database_code 4087316
_shelxl_version_number 2013-4
_shelx_space_group_comment
;
The symmetry employed for this shelxl refinement is uniquely defined
by the following loop, which should always be used as a source of
symmetry information in preference to the above space-group names.
They are only intended as comments.
;
_shelx_estimated_absorpt_t_max 0.898
_shelx_estimated_absorpt_t_min 0.689
_olex2_refinement_description
;
1. Twinned data refinement
 Scales: 0.64(4) 0.36(4)
2. Fixed Uiso
 At 1.2 times of:
  All C(H) groups
 At 1.5 times of:
  All C(H,H,H) groups
3.a Ternary CH refined with riding coordinates:
 C5(H5), C15(H15), C3(H3), C2AA(H2AA)
3.b Aromatic/amide H refined with riding coordinates:
 C8(H8), C13(H13), C1(H1), C2(H2), C1AA(H1AA)
3.c Idealised Me refined as rotating group:
 C27(H27A,H27B,H27C), C28(H28A,H28B,H28C), C51(H51A,H51B,H51C), C0AA(H0AA,H0AB,
 H0AC), C11(H11A,H11B,H11C), C6(H6A,H6B,H6C), C7(H7A,H7B,H7C), C3AA(H3AA,H3AB,
 H3AC), C9(H9A,H9B,H9C), C18(H18A,H18B,H18C)
;
_olex2_diffrn_ambient_temperature_device 'Oxford Cryosystems'
_olex2_submission_special_instructions 'No special instructions were received'

loop_
_space_group_symop_operation_xyz
'x, y, z'
'-x, y+1/2, -z'
'x+1/2, y, -z+1/2'
'-x+1/2, y+1/2, z+1/2'

loop_
_atom_site_label
_atom_site_type_symbol
_atom_site_fract_x
_atom_site_fract_y
_atom_site_fract_z
_atom_site_U_iso_or_equiv
_atom_site_adp_type
_atom_site_occupancy
_atom_site_site_symmetry_order
_atom_site_calc_flag
_atom_site_refinement_flags_posn
Sb1 Sb 0.77764(5) 0.14285(8) 0.42243(2) 0.04187(17) Uani 1 1 d .
Cr2 Cr 0.74496(11) 0.12666(17) 0.64024(4) 0.0316(3) Uani 1 1 d .
N1 N 0.6207(7) 0.0137(7) 0.6177(2) 0.0354(18) Uani 1 1 d .
N4 N 0.9255(5) 0.1271(8) 0.62540(19) 0.0294(15) Uani 1 1 d .
C5 C 0.9601(7) 0.1352(12) 0.5733(2) 0.0337(17) Uani 1 1 d .
H5 H 0.8713 0.1466 0.5556 0.040 Uiso 1 1 calc R
F7 F 0.7788(7) 0.2819(7) 0.3821(3) 0.087(3) Uani 1 1 d .
F9 F 0.7746(10) 0.0037(9) 0.4633(3) 0.117(4) Uani 1 1 d .
F10 F 0.8087(7) 0.0297(7) 0.3718(3) 0.069(2) Uani 1 1 d .
F11 F 0.7464(8) 0.2524(9) 0.4738(3) 0.087(3) Uani 1 1 d .
F12 F 0.9646(5) 0.1601(11) 0.4310(2) 0.089(2) Uani 1 1 d .
C15 C 1.0449(8) 0.1109(9) 0.6576(3) 0.040(3) Uani 1 1 d .
H15 H 1.1291 0.1059 0.6370 0.048 Uiso 1 1 calc R
C27 C 1.0471(13) 0.2530(10) 0.5618(4) 0.051(3) Uani 1 1 d .
H27A H 1.0009 0.3319 0.5735 0.077 Uiso 1 1 calc GR
H27B H 1.0603 0.2591 0.5269 0.077 Uiso 1 1 calc GR
H27C H 1.1366 0.2446 0.5777 0.077 Uiso 1 1 calc GR
C28 C 1.0241(12) 0.0090(10) 0.5548(4) 0.053(3) Uani 1 1 d .
H28A H 1.1168 -0.0006 0.5682 0.080 Uiso 1 1 calc GR
H28B H 1.0294 0.0118 0.5195 0.080 Uiso 1 1 calc GR
H28C H 0.9674 -0.0652 0.5647 0.080 Uiso 1 1 calc GR
C51 C 1.0329(10) -0.0165(10) 0.6852(3) 0.049(3) Uani 1 1 d .
H51A H 0.9503 -0.0145 0.7054 0.074 Uiso 1 1 calc GR
H51B H 1.1141 -0.0280 0.7057 0.074 Uiso 1 1 calc GR
H51C H 1.0266 -0.0892 0.6624 0.074 Uiso 1 1 calc GR
F1 F 0.5907(5) 0.1257(8) 0.4136(2) 0.080(2) Uani 1 1 d .
N2 N 0.7345(6) 0.1234(9) 0.6949(2) 0.0389(18) Uani 1 1 d .
P1 P 0.6569(3) 0.3400(3) 0.63200(8) 0.0402(6) Uani 1 1 d .
C4 C 0.7394(9) 0.4514(8) 0.6725(3) 0.035(2) Uani 1 1 d .
C0AA C 0.4781(11) 0.3483(13) 0.6465(4) 0.068(4) Uani 1 1 d .
H0AA H 0.4251 0.3011 0.6220 0.101 Uiso 1 1 calc GR
H0AB H 0.4488 0.4397 0.6472 0.101 Uiso 1 1 calc GR
H0AC H 0.4625 0.3087 0.6782 0.101 Uiso 1 1 calc GR
C8 C 0.6977(10) 0.4571(10) 0.7196(3) 0.053(3) Uani 1 1 d .
H8 H 0.6240 0.4037 0.7303 0.063 Uiso 1 1 calc R
C11 C 0.6704(14) 0.4083(11) 0.5731(3) 0.066(4) Uani 1 1 d .
H11A H 0.7673 0.4127 0.5637 0.099 Uiso 1 1 calc GR
H11B H 0.6311 0.4963 0.5731 0.099 Uiso 1 1 calc GR
H11C H 0.6201 0.3535 0.5501 0.099 Uiso 1 1 calc GR
C13 C 0.7621(12) 0.5400(11) 0.7516(4) 0.069(3) Uani 1 1 d .
H13 H 0.7326 0.5441 0.7842 0.083 Uiso 1 1 calc R
C1 C 0.8689(11) 0.6164(13) 0.7361(5) 0.078(4) Uani 1 1 d .
H1 H 0.9131 0.6741 0.7580 0.093 Uiso 1 1 calc R
C2 C 0.9113(10) 0.6098(11) 0.6898(5) 0.078(4) Uani 1 1 d .
H2 H 0.9866 0.6618 0.6795 0.094 Uiso 1 1 calc R
C3 C 0.6144(10) -0.0044(10) 0.5643(3) 0.049(3) Uani 1 1 d .
H3 H 0.6850 0.0543 0.5496 0.059 Uiso 1 1 calc R
C1AA C 0.8474(10) 0.5296(9) 0.6576(4) 0.055(3) Uani 1 1 d .
H1AA H 0.8771 0.5273 0.6250 0.066 Uiso 1 1 calc R
C6 C 0.4293(9) -0.0020(11) 0.6757(4) 0.061(3) Uani 1 1 d .
H6A H 0.4810 0.0486 0.6996 0.091 Uiso 1 1 calc GR
H6B H 0.3680 -0.0630 0.6923 0.091 Uiso 1 1 calc GR
H6C H 0.3748 0.0573 0.6556 0.091 Uiso 1 1 calc GR
C7 C 1.0599(11) 0.2262(10) 0.6905(4) 0.055(3) Uani 1 1 d .
H7A H 1.0674 0.3060 0.6712 0.083 Uiso 1 1 calc GR
H7B H 1.1428 0.2159 0.7102 0.083 Uiso 1 1 calc GR
H7C H 0.9793 0.2322 0.7116 0.083 Uiso 1 1 calc GR
C3AA C 0.6150(11) -0.1703(11) 0.6732(4) 0.073(3) Uani 1 1 d .
H3AA H 0.6775 -0.2162 0.6514 0.110 Uiso 1 1 calc GR
H3AB H 0.5558 -0.2337 0.6896 0.110 Uiso 1 1 calc GR
H3AC H 0.6685 -0.1219 0.6972 0.110 Uiso 1 1 calc GR
C9 C 0.4747(10) 0.0388(12) 0.5456(4) 0.073(4) Uani 1 1 d .
H9A H 0.4049 -0.0250 0.5552 0.109 Uiso 1 1 calc GR
H9B H 0.4775 0.0450 0.5103 0.109 Uiso 1 1 calc GR
H9C H 0.4517 0.1242 0.5592 0.109 Uiso 1 1 calc GR
C2AA C 0.5271(11) -0.0762(11) 0.6446(4) 0.048(3) Uani 1 1 d .
H2AA H 0.4726 -0.1274 0.6206 0.057 Uiso 1 1 calc R
C18 C 0.6493(14) -0.1417(12) 0.5497(4) 0.076(4) Uani 1 1 d .
H18A H 0.7400 -0.1648 0.5625 0.113 Uiso 1 1 calc GR
H18B H 0.6504 -0.1481 0.5144 0.113 Uiso 1 1 calc GR
H18C H 0.5802 -0.2016 0.5627 0.113 Uiso 1 1 calc GR

loop_
_atom_site_aniso_label
_atom_site_aniso_U_11
_atom_site_aniso_U_22
_atom_site_aniso_U_33
_atom_site_aniso_U_23
_atom_site_aniso_U_13
_atom_site_aniso_U_12
Sb1 0.0445(3) 0.0447(3) 0.0364(3) -0.0007(4) 0.0042(2) 0.0061(6)
Cr2 0.0321(6) 0.0345(8) 0.0282(6) -0.0008(8) -0.0010(5) 0.0023(8)
N1 0.033(4) 0.037(5) 0.036(4) -0.005(4) 0.005(3) -0.001(4)
N4 0.029(3) 0.031(4) 0.029(3) -0.001(4) 0.000(2) 0.003(4)
C5 0.030(4) 0.039(5) 0.032(4) -0.004(6) -0.002(3) -0.009(7)
F7 0.079(5) 0.076(5) 0.106(7) 0.043(5) -0.007(4) -0.007(4)
F9 0.180(10) 0.085(6) 0.088(6) 0.042(5) 0.052(6) 0.065(6)
F10 0.064(4) 0.088(5) 0.056(4) -0.029(4) 0.013(3) -0.002(4)
F11 0.096(6) 0.086(6) 0.080(6) -0.034(4) 0.010(4) 0.028(4)
F12 0.052(3) 0.127(6) 0.087(4) -0.043(5) -0.019(3) 0.010(5)
C15 0.030(4) 0.054(8) 0.037(5) 0.006(5) -0.008(4) 0.004(5)
C27 0.059(8) 0.049(7) 0.046(7) 0.011(5) 0.003(6) -0.011(6)
C28 0.053(8) 0.051(7) 0.055(8) -0.004(6) 0.018(6) 0.012(6)
C51 0.046(7) 0.057(7) 0.045(6) 0.018(6) -0.009(5) 0.010(5)
F1 0.045(3) 0.060(5) 0.135(5) -0.024(5) 0.019(3) -0.004(4)
N2 0.039(3) 0.050(5) 0.028(3) -0.001(4) -0.001(3) 0.006(5)
P1 0.0444(15) 0.0418(15) 0.0343(13) -0.0019(12) -0.0051(12) 0.0103(12)
C4 0.037(5) 0.027(5) 0.040(5) 0.000(4) 0.004(4) 0.004(4)
C0AA 0.049(8) 0.072(9) 0.083(9) -0.017(7) -0.004(7) 0.024(7)
C8 0.069(7) 0.060(7) 0.028(5) -0.002(5) 0.003(5) -0.006(6)
C11 0.093(9) 0.067(9) 0.038(6) -0.001(6) -0.007(6) 0.036(7)
C13 0.078(9) 0.083(9) 0.045(6) -0.020(6) -0.011(6) 0.014(7)
C1 0.062(7) 0.076(11) 0.095(9) -0.047(8) -0.027(6) 0.006(8)
C2 0.048(6) 0.059(9) 0.127(11) -0.021(8) 0.011(7) -0.007(6)
C3 0.056(6) 0.058(7) 0.035(6) -0.008(5) 0.003(5) -0.022(5)
C1AA 0.059(7) 0.043(7) 0.063(7) -0.010(5) 0.016(6) -0.003(5)
C6 0.037(6) 0.083(8) 0.062(7) 0.005(6) 0.014(5) -0.016(6)
C7 0.049(7) 0.060(7) 0.058(7) -0.008(6) -0.021(5) -0.003(6)
C3AA 0.075(8) 0.065(8) 0.080(8) 0.031(7) 0.020(7) -0.008(7)
C9 0.057(7) 0.109(10) 0.051(7) -0.009(7) -0.022(5) -0.026(7)
C2AA 0.038(7) 0.056(7) 0.049(7) 0.005(5) 0.010(5) -0.014(5)
C18 0.087(9) 0.073(9) 0.066(8) -0.033(7) 0.026(8) -0.035(7)

loop_
_atom_type_symbol
_atom_type_description
_atom_type_scat_dispersion_real
_atom_type_scat_dispersion_imag
_atom_type_scat_source
C C 0.0033 0.0016 'International Tables Vol C Tables 4.2.6.8 and 6.1.1.4'
H H 0.0000 0.0000 'International Tables Vol C Tables 4.2.6.8 and 6.1.1.4'
Cr Cr 0.3209 0.6236 'International Tables Vol C Tables 4.2.6.8 and 6.1.1.4'
F F 0.0171 0.0103 'International Tables Vol C Tables 4.2.6.8 and 6.1.1.4'
N N 0.0061 0.0033 'International Tables Vol C Tables 4.2.6.8 and 6.1.1.4'
P P 0.1023 0.0942 'International Tables Vol C Tables 4.2.6.8 and 6.1.1.4'
Sb Sb -0.5866 1.5461 'International Tables Vol C Tables 4.2.6.8 and 6.1.1.4'

loop_
_geom_angle_atom_site_label_1
_geom_angle_atom_site_label_2
_geom_angle_atom_site_label_3
_geom_angle
F7 Sb1 F9 179.4(4)
F7 Sb1 F10 91.4(3)
F7 Sb1 F11 89.9(4)
F7 Sb1 F12 89.9(4)
F7 Sb1 F1 90.0(3)
F9 Sb1 F10 89.0(4)
F9 Sb1 F11 89.7(3)
F9 Sb1 F12 90.6(5)
F9 Sb1 F1 89.5(4)
F11 Sb1 F10 178.7(4)
F11 Sb1 F12 90.3(3)
F11 Sb1 F1 89.8(3)
F12 Sb1 F10 89.8(3)
F12 Sb1 F1 179.8(4)
F1 Sb1 F10 90.1(3)
N1 Cr2 N4 125.5(3)
N1 Cr2 P1 108.7(3)
N4 Cr2 P1 109.2(3)
N2 Cr2 N1 106.8(4)
N2 Cr2 N4 107.0(3)
N2 Cr2 P1 95.3(4)
C3 N1 Cr2 117.0(6)
C3 N1 C2AA 113.1(7)
C2AA N1 Cr2 129.7(6)
C5 N4 Cr2 116.3(4)
C15 N4 Cr2 129.0(5)
C15 N4 C5 114.6(5)
N4 C5 H5 106.7
N4 C5 C27 112.2(8)
N4 C5 C28 111.9(9)
C27 C5 H5 106.7
C27 C5 C28 112.2(6)
C28 C5 H5 106.7
N4 C15 H15 107.9
N4 C15 C51 110.0(7)
N4 C15 C7 110.8(7)
C51 C15 H15 107.9
C7 C15 H15 107.9
C7 C15 C51 112.3(7)
C5 C27 H27A 109.5
C5 C27 H27B 109.5
C5 C27 H27C 109.5
H27A C27 H27B 109.5
H27A C27 H27C 109.5
H27B C27 H27C 109.5
C5 C28 H28A 109.5
C5 C28 H28B 109.5
C5 C28 H28C 109.5
H28A C28 H28B 109.5
H28A C28 H28C 109.5
H28B C28 H28C 109.5
C15 C51 H51A 109.5
C15 C51 H51B 109.5
C15 C51 H51C 109.5
H51A C51 H51B 109.5
H51A C51 H51C 109.5
H51B C51 H51C 109.5
C4 P1 Cr2 111.6(3)
C0AA P1 Cr2 112.1(4)
C0AA P1 C4 105.4(5)
C11 P1 Cr2 115.2(4)
C11 P1 C4 106.8(5)
C11 P1 C0AA 105.0(6)
C8 C4 P1 119.4(7)
C8 C4 C1AA 118.9(9)
C1AA C4 P1 121.6(7)
P1 C0AA H0AA 109.5
P1 C0AA H0AB 109.5
P1 C0AA H0AC 109.5
H0AA C0AA H0AB 109.5
H0AA C0AA H0AC 109.5
H0AB C0AA H0AC 109.5
C4 C8 H8 119.8
C4 C8 C13 120.3(10)
C13 C8 H8 119.8
P1 C11 H11A 109.5
P1 C11 H11B 109.5
P1 C11 H11C 109.5
H11A C11 H11B 109.5
H11A C11 H11C 109.5
H11B C11 H11C 109.5
C8 C13 H13 120.2
C1 C13 C8 119.7(10)
C1 C13 H13 120.2
C13 C1 H1 120.0
C2 C1 C13 120.1(11)
C2 C1 H1 120.0
C1 C2 H2 119.6
C1 C2 C1AA 120.8(11)
C1AA C2 H2 119.6
N1 C3 H3 107.5
N1 C3 C9 109.8(8)
N1 C3 C18 111.9(9)
C9 C3 H3 107.5
C18 C3 H3 107.5
C18 C3 C9 112.5(9)
C4 C1AA H1AA 119.9
C2 C1AA C4 120.1(10)
C2 C1AA H1AA 119.9
H6A C6 H6B 109.5
H6A C6 H6C 109.5
H6B C6 H6C 109.5
C2AA C6 H6A 109.5
C2AA C6 H6B 109.5
C2AA C6 H6C 109.5
C15 C7 H7A 109.5
C15 C7 H7B 109.5
C15 C7 H7C 109.5
H7A C7 H7B 109.5
H7A C7 H7C 109.5
H7B C7 H7C 109.5
H3AA C3AA H3AB 109.5
H3AA C3AA H3AC 109.5
H3AB C3AA H3AC 109.5
C2AA C3AA H3AA 109.5
C2AA C3AA H3AB 109.5
C2AA C3AA H3AC 109.5
C3 C9 H9A 109.5
C3 C9 H9B 109.5
C3 C9 H9C 109.5
H9A C9 H9B 109.5
H9A C9 H9C 109.5
H9B C9 H9C 109.5
N1 C2AA C3AA 108.0(8)
N1 C2AA H2AA 108.3
C6 C2AA N1 111.2(9)
C6 C2AA C3AA 112.5(9)
C6 C2AA H2AA 108.3
C3AA C2AA H2AA 108.3
C3 C18 H18A 109.5
C3 C18 H18B 109.5
C3 C18 H18C 109.5
H18A C18 H18B 109.5
H18A C18 H18C 109.5
H18B C18 H18C 109.5

loop_
_geom_bond_atom_site_label_1
_geom_bond_atom_site_label_2
_geom_bond_distance
Sb1 F7 1.812(7)
Sb1 F9 1.822(9)
Sb1 F10 1.845(7)
Sb1 F11 1.838(8)
Sb1 F12 1.844(5)
Sb1 F1 1.844(5)
Cr2 N1 1.787(7)
Cr2 N4 1.804(5)
Cr2 N2 1.520(6)
Cr2 P1 2.361(3)
N1 C3 1.495(10)
N1 C2AA 1.495(11)
N4 C5 1.484(8)
N4 C15 1.474(9)
C5 H5 1.0000
C5 C27 1.510(13)
C5 C28 1.525(14)
C15 H15 1.0000
C15 C51 1.519(12)
C15 C7 1.501(12)
C27 H27A 0.9800
C27 H27B 0.9800
C27 H27C 0.9800
C28 H28A 0.9800
C28 H28B 0.9800
C28 H28C 0.9800
C51 H51A 0.9800
C51 H51B 0.9800
C51 H51C 0.9800
P1 C4 1.791(9)
P1 C0AA 1.787(11)
P1 C11 1.781(10)
C4 C8 1.368(11)
C4 C1AA 1.384(12)
C0AA H0AA 0.9800
C0AA H0AB 0.9800
C0AA H0AC 0.9800
C8 H8 0.9500
C8 C13 1.380(13)
C11 H11A 0.9800
C11 H11B 0.9800
C11 H11C 0.9800
C13 H13 0.9500
C13 C1 1.370(15)
C1 H1 0.9500
C1 C2 1.350(15)
C2 H2 0.9500
C2 C1AA 1.363(14)
C3 H3 1.0000
C3 C9 1.521(13)
C3 C18 1.503(14)
C1AA H1AA 0.9500
C6 H6A 0.9800
C6 H6B 0.9800
C6 H6C 0.9800
C6 C2AA 1.493(13)
C7 H7A 0.9800
C7 H7B 0.9800
C7 H7C 0.9800
C3AA H3AA 0.9800
C3AA H3AB 0.9800
C3AA H3AC 0.9800
C3AA C2AA 1.514(14)
C9 H9A 0.9800
C9 H9B 0.9800
C9 H9C 0.9800
C2AA H2AA 1.0000
C18 H18A 0.9800
C18 H18B 0.9800
C18 H18C 0.9800

loop_
_geom_torsion_atom_site_label_1
_geom_torsion_atom_site_label_2
_geom_torsion_atom_site_label_3
_geom_torsion_atom_site_label_4
_geom_torsion
Cr2 N1 C3 C9 -117.1(8)
Cr2 N1 C3 C18 117.3(8)
Cr2 N1 C2AA C6 62.4(11)
Cr2 N1 C2AA C3AA -61.5(11)
Cr2 N4 C5 C27 121.1(7)
Cr2 N4 C5 C28 -111.7(8)
Cr2 N4 C15 C51 56.2(10)
Cr2 N4 C15 C7 -68.5(10)
Cr2 P1 C4 C8 -81.1(7)
Cr2 P1 C4 C1AA 97.0(7)
N1 Cr2 N4 C5 56.1(9)
N1 Cr2 N4 C15 -118.9(8)
N4 Cr2 N1 C3 -51.7(7)
N4 Cr2 N1 C2AA 122.6(8)
C5 N4 C15 C51 -119.0(10)
C5 N4 C15 C7 116.3(10)
C15 N4 C5 C27 -63.1(11)
C15 N4 C5 C28 64.1(10)
N2 Cr2 N1 C3 -177.9(7)
N2 Cr2 N1 C2AA -3.6(9)
N2 Cr2 N4 C5 -177.8(8)
N2 Cr2 N4 C15 7.2(9)
P1 Cr2 N1 C3 80.3(6)
P1 Cr2 N1 C2AA -105.3(8)
P1 Cr2 N4 C5 -75.7(8)
P1 Cr2 N4 C15 109.2(7)
P1 C4 C8 C13 178.4(7)
P1 C4 C1AA C2 -177.6(8)
C4 C8 C13 C1 -0.3(16)
C0AA P1 C4 C8 40.8(9)
C0AA P1 C4 C1AA -141.1(8)
C8 C4 C1AA C2 0.5(14)
C8 C13 C1 C2 -0.5(17)
C11 P1 C4 C8 152.2(8)
C11 P1 C4 C1AA -29.8(9)
C13 C1 C2 C1AA 1.3(18)
C1 C2 C1AA C4 -1.3(16)
C3 N1 C2AA C6 -123.0(9)
C3 N1 C2AA C3AA 113.0(9)
C1AA C4 C8 C13 0.3(14)
C2AA N1 C3 C9 67.7(10)
C2AA N1 C3 C18 -58.0(11)

loop_
_twin_individual_id
_twin_individual_mass_fraction_refined
1 0.64(4)
2 0.36(4)
